data_9017234
loop_
_publ_author_name
'Vereshchagin, O. S.'
'Rozhdestvenskaya, I. V.'
'Frank-Kamenetskaya O V'
'Zolotarev, A. A.'

_publ_section_title
;
 Ion substitutions and structural adjustment in Cr-bearing tourmalines
 Note: Sample 1
;
_journal_name_full 'European Journal of Mineralogy'
_journal_page_first 309
_journal_page_last 321
_journal_volume 26
_journal_year 2014
_chemical_compound_source 'Shabrovskoe ore district, Middle Urals, Russia'
_chemical_formula_sum 'Al5.7 B3 Ca0.06 Cr0.72 Fe0.18 H3.96 Mg2.52 Na0.64 O31 Si5.88'
_chemical_name_mineral Dravite
_space_group_IT_number 160
_space_group_name_Hall 'R 3 -2"'
_space_group_name_H-M_alt 'R 3 m :H'
_symmetry_space_group_name_H-M 'R 3 m :H'
_cell_angle_alpha 90
_cell_angle_beta 90
_cell_angle_gamma 120
_cell_formula_units_Z 3
_cell_length_a 15.926
_cell_length_b 15.926
_cell_length_c 7.210
_cell_volume 1583.723
_database_code_amcsd 0020154
_exptl_crystal_density_diffrn 3.074
_cod_data_source_file inputs/fixed/downloads/08/08603.cif
_cod_data_source_block 08603
_cod_original_sg_symbol_H-M 'R 3 m'
_cod_original_formula_sum 'Ca.06 Na.64 Al5.7 Cr.72 Fe.18 Mg2.52 Si5.88 B3 O31 H3.96'
_cod_database_code 9017234

loop_
_space_group_symop_operation_xyz
x,y,z
2/3+x,1/3+y,1/3+z
1/3+x,2/3+y,2/3+z
x,x-y,z
2/3+x,1/3+x-y,1/3+z
1/3+x,2/3+x-y,2/3+z
-y,-x,z
2/3-y,1/3-x,1/3+z
1/3-y,2/3-x,2/3+z
-x+y,y,z
2/3-x+y,1/3+y,1/3+z
1/3-x+y,2/3+y,2/3+z
-y,x-y,z
2/3-y,1/3+x-y,1/3+z
1/3-y,2/3+x-y,2/3+z
-x+y,-x,z
2/3-x+y,1/3-x,1/3+z
1/3-x+y,2/3-x,2/3+z

loop_
_atom_site_label
_atom_site_fract_x
_atom_site_fract_y
_atom_site_fract_z
_atom_site_occupancy
_atom_site_U_iso_or_equiv
_atom_site_type_symbol
_atom_site_attached_hydrogens
CaX 0.00000 0.00000 0.23000 0.06000 0.01970 Ca 0
NaX 0.00000 0.00000 0.23000 0.64000 0.01970 Na 0
AlY 0.12375 0.06188 0.63590 0.62000 0.00590 Al 0
CrY 0.12375 0.06188 0.63590 0.08000 0.00590 Cr 0
FeY 0.12375 0.06188 0.63590 0.02000 0.00590 Fe 0
MgY 0.12375 0.06188 0.63590 0.28000 0.00590 Mg 0
AlZ 0.29791 0.26162 0.61100 0.62000 0.00410 Al 0
CrZ 0.29791 0.26162 0.61100 0.08000 0.00410 Cr 0
FeZ 0.29791 0.26162 0.61100 0.02000 0.00410 Fe 0
MgZ 0.29791 0.26162 0.61100 0.28000 0.00410 Mg 0
SiT 0.19143 0.18963 0.00000 0.98000 0.00490 Si 0
AlT 0.19143 0.18963 0.00000 0.02000 0.00490 Al 0
B 0.10970 0.21940 0.45460 1.00000 0.00810 B 0
O-Hw 0.00000 0.00000 0.76900 0.99000 0.01200 O 1
O1w 0.00000 0.00000 0.76900 0.01000 0.01200 O 0
O2 0.06065 0.12130 0.48840 1.00000 0.01100 O 0
O-Hv 0.25980 0.12990 0.51160 0.99000 0.01210 O 1
O3v 0.25980 0.12990 0.51160 0.01000 0.01210 O 0
O4 0.09310 0.18620 0.07160 1.00000 0.01190 O 0
O5 0.18380 0.09190 0.09290 1.00000 0.01060 O 0
O6 0.19410 0.18450 0.77810 1.00000 0.00890 O 0
O7 0.28490 0.28480 0.07800 1.00000 0.00880 O 0
O8 0.20880 0.26950 0.44060 1.00000 0.01100 O 0

loop_
_cod_changelog_entry_id
_cod_changelog_entry_author
_cod_changelog_entry_date
_cod_changelog_entry_text
1
;cod-tools version 3.8.0
Id: cif_guess_AMCSD_atom_types 9581 2023-05-17 12:35:41Z saulius
;
2023-05-18T11:43:15+03:00
;Derived atom types and hydrogen counts
from atom names that follow the AMCSD naming convention
(Wat == water, O-H == hydroxyl).
;

loop_
_cod_related_entry_id
_cod_related_entry_database
_cod_related_entry_code
1 AMCSD 0020154
